data_2220254
loop_
_publ_author_name
'Zheng, Chun-Yang'
'Wang, Dun-Jia'
'Fan, Ling'

_publ_section_title
;
 3-[4-(Benzyloxy)phenyl]-1-(2-furyl)-3-hydroxyprop-2-en-1-one
;
_journal_coeditor_code IS2357
_journal_issue 12
_journal_name_full 'Acta Crystallographica Section E'
_journal_page_first o2326
_journal_paper_doi 10.1107/S1600536808036659
_journal_volume 64
_journal_year 2008
_chemical_formula_iupac 'C20 H16 O4'
_chemical_formula_moiety 'C20 H16 O4'
_chemical_formula_sum 'C20 H16 O4'
_chemical_formula_weight 320.33
_chemical_melting_point 403
_chemical_name_systematic
;
3-[4-(Benzyloxy)phenyl]-1-(2-furyl)-3-hydroxyprop-2-en-1-one
;
_space_group_IT_number 2
_symmetry_cell_setting triclinic
_symmetry_space_group_name_Hall '-P 1'
_symmetry_space_group_name_H-M 'P -1'
_atom_sites_solution_hydrogens geom
_atom_sites_solution_primary direct
_atom_sites_solution_secondary difmap
_audit_creation_method SHELXL-97
_cell_angle_alpha 112.111(3)
_cell_angle_beta 96.687(3)
_cell_angle_gamma 98.638(3)
_cell_formula_units_Z 2
_cell_length_a 5.8927(6)
_cell_length_b 11.3365(11)
_cell_length_c 13.3039(13)
_cell_measurement_reflns_used 1997
_cell_measurement_temperature 298(2)
_cell_measurement_theta_max 26.13
_cell_measurement_theta_min 3.07
_cell_volume 799.39(14)
_computing_cell_refinement 'SAINT (Bruker, 1999)'
_computing_data_collection 'SMART (Bruker, 1997)'
_computing_data_reduction 'SAINT (Bruker, 1999)'
_computing_molecular_graphics 'SHELXTL (Sheldrick, 2008)'
_computing_publication_material 'SHELXTL (Sheldrick, 2008)'
_computing_structure_refinement 'SHELXL97 (Sheldrick, 2008)'
_computing_structure_solution 'SHELXS97 (Sheldrick, 2008)'
_diffrn_ambient_temperature 298(2)
_diffrn_measured_fraction_theta_full 0.983
_diffrn_measured_fraction_theta_max 0.983
_diffrn_measurement_device_type 'Bruker SMART APEX CCD area-detector'
_diffrn_measurement_method '\f and \w'
_diffrn_radiation_monochromator graphite
_diffrn_radiation_source 'fine-focus sealed tube'
_diffrn_radiation_type MoK\a
_diffrn_radiation_wavelength 0.71073
_diffrn_reflns_av_R_equivalents 0.0777
_diffrn_reflns_av_sigmaI/netI 0.0705
_diffrn_reflns_limit_h_max 7
_diffrn_reflns_limit_h_min -7
_diffrn_reflns_limit_k_max 14
_diffrn_reflns_limit_k_min -14
_diffrn_reflns_limit_l_max 16
_diffrn_reflns_limit_l_min -16
_diffrn_reflns_number 6611
_diffrn_reflns_theta_full 27.00
_diffrn_reflns_theta_max 27.00
_diffrn_reflns_theta_min 1.68
_exptl_absorpt_coefficient_mu 0.093
_exptl_absorpt_correction_T_max 0.9831
_exptl_absorpt_correction_T_min 0.9781
_exptl_absorpt_correction_type multi-scan
_exptl_absorpt_process_details '(<i>SADABS</i>; Sheldrick, 1996)'
_exptl_crystal_colour yellow
_exptl_crystal_density_diffrn 1.331
_exptl_crystal_density_method 'not measured'
_exptl_crystal_description block
_exptl_crystal_F_000 336
_exptl_crystal_size_max 0.32
_exptl_crystal_size_mid 0.20
_exptl_crystal_size_min 0.12
_refine_diff_density_max 0.178
_refine_diff_density_min -0.289
_refine_ls_extinction_method none
_refine_ls_goodness_of_fit_ref 0.949
_refine_ls_hydrogen_treatment mixed
_refine_ls_matrix_type full
_refine_ls_number_parameters 220
_refine_ls_number_reflns 3439
_refine_ls_number_restraints 0
_refine_ls_restrained_S_all 0.949
_refine_ls_R_factor_all 0.0784
_refine_ls_R_factor_gt 0.0559
_refine_ls_shift/su_max 0.000
_refine_ls_shift/su_mean 0.000
_refine_ls_structure_factor_coef Fsqd
_refine_ls_weighting_details 'calc w=1/[\s^2^(Fo^2^)+(0.0676P)^2^] where P=(Fo^2^+2Fc^2^)/3'
_refine_ls_weighting_scheme calc
_refine_ls_wR_factor_gt 0.1358
_refine_ls_wR_factor_ref 0.1474
_reflns_number_gt 2268
_reflns_number_total 3439
_reflns_threshold_expression I>2\s(I)
_cod_data_source_file is2357.cif
_cod_data_source_block I
_cod_depositor_comments
;
The following automatic conversions were performed:
'_symmetry_cell_setting' value 'Triclinic' changed to 'triclinic'
according to '/home/saulius/struct/CIF-dictionaries/cif_core.dic'
dictionary named 'cif_core.dic' version 2.4.1 from 2010-06-29.

Automatic conversion script
Id: cif_fix_enum 1527 2010-12-29 10:47:43Z saulius 

The following automatic conversions were performed:

'_symmetry_cell_setting' value 'Triclinic' changed to 'triclinic'
according to /home/saulius/struct/CIF-dictionaries/cif_core.dic
dictionary named 'cif_core.dic' version 2.4.1 from 2010-06-29.

Automatic conversion script
Id: cif_fix_values 1715 2011-07-08 13:25:40Z adriana 
;
_cod_database_code 2220254
_cod_database_fobs_code 2220254

loop_
_symmetry_equiv_pos_as_xyz
'x, y, z'
'-x, -y, -z'

loop_
_atom_site_type_symbol
_atom_site_label
_atom_site_fract_x
_atom_site_fract_y
_atom_site_fract_z
_atom_site_U_iso_or_equiv
_atom_site_adp_type
_atom_site_calc_flag
_atom_site_refinement_flags
_atom_site_occupancy
C C1 -0.1919(3) 0.94140(17) -0.21175(14) 0.0561(4) Uani d . 1
H H1 -0.2852 0.9490 -0.1588 0.067 Uiso calc R 1
C C2 -0.2151(3) 1.01001(18) -0.27760(15) 0.0624(5) Uani d . 1
H H2 -0.3229 1.0636 -0.2686 0.075 Uiso calc R 1
C C3 -0.0791(3) 0.99904(18) -0.35624(13) 0.0628(5) Uani d . 1
H H3 -0.0943 1.0449 -0.4008 0.075 Uiso calc R 1
C C4 0.0791(4) 0.9200(2) -0.36863(14) 0.0707(5) Uani d . 1
H H4 0.1716 0.9124 -0.4219 0.085 Uiso calc R 1
C C5 0.1021(3) 0.85205(18) -0.30303(14) 0.0625(5) Uani d . 1
H H5 0.2100 0.7986 -0.3124 0.075 Uiso calc R 1
C C6 -0.0332(3) 0.86224(15) -0.22321(12) 0.0470(4) Uani d . 1
C C7 -0.0042(3) 0.78860(17) -0.15223(14) 0.0543(4) Uani d . 1
H H7A -0.1266 0.7946 -0.1088 0.065 Uiso calc R 1
H H7B -0.0133 0.6975 -0.1976 0.065 Uiso calc R 1
C C8 0.2985(3) 0.78337(14) -0.01798(12) 0.0437(4) Uani d . 1
C C9 0.1650(3) 0.67956(17) -0.00705(15) 0.0572(5) Uani d . 1
H H9 0.0099 0.6479 -0.0432 0.069 Uiso calc R 1
C C10 0.2624(3) 0.62314(17) 0.05756(14) 0.0566(5) Uani d . 1
H H10 0.1708 0.5530 0.0641 0.068 Uiso calc R 1
C C11 0.4923(3) 0.66708(14) 0.11326(12) 0.0430(4) Uani d . 1
C C12 0.6215(3) 0.77425(15) 0.10371(12) 0.0487(4) Uani d . 1
H H12 0.7755 0.8073 0.1413 0.058 Uiso calc R 1
C C13 0.5265(3) 0.83230(15) 0.04000(13) 0.0493(4) Uani d . 1
H H13 0.6155 0.9047 0.0357 0.059 Uiso calc R 1
C C14 0.5877(3) 0.60034(15) 0.17882(12) 0.0459(4) Uani d . 1
C C15 0.8145(3) 0.63971(16) 0.23933(13) 0.0493(4) Uani d . 1
H H15 0.9149 0.7099 0.2370 0.059 Uiso calc R 1
C C16 0.8939(3) 0.57587(17) 0.30329(13) 0.0523(4) Uani d . 1
C C17 1.1263(3) 0.62181(18) 0.37217(13) 0.0561(4) Uani d . 1
C C18 1.2389(4) 0.5838(2) 0.44496(16) 0.0779(6) Uani d . 1
H H18 1.1821 0.5149 0.4632 0.094 Uiso calc R 1
C C19 1.4595(4) 0.6689(3) 0.48793(17) 0.0878(7) Uani d . 1
H H19 1.5767 0.6671 0.5402 0.105 Uiso calc R 1
C C20 1.4681(4) 0.7517(2) 0.43989(17) 0.0821(7) Uani d . 1
H H20 1.5957 0.8185 0.4537 0.099 Uiso calc R 1
O O1 0.22079(19) 0.84506(10) -0.08083(9) 0.0549(3) Uani d . 1
O O2 0.4480(2) 0.49997(11) 0.17879(10) 0.0593(3) Uani d . 1
O O3 0.7661(2) 0.47547(13) 0.30691(11) 0.0682(4) Uani d . 1
O O4 1.2673(2) 0.72692(13) 0.36792(9) 0.0661(4) Uani d . 1
H H2A 0.573(4) 0.473(2) 0.2360(18) 0.099 Uiso d . 1

loop_
_atom_site_aniso_label
_atom_site_aniso_U_11
_atom_site_aniso_U_22
_atom_site_aniso_U_33
_atom_site_aniso_U_12
_atom_site_aniso_U_13
_atom_site_aniso_U_23
C1 0.0612(10) 0.0584(11) 0.0545(10) 0.0197(8) 0.0132(8) 0.0256(9)
C2 0.0691(11) 0.0551(11) 0.0649(11) 0.0249(9) 0.0015(9) 0.0249(9)
C3 0.0835(13) 0.0586(11) 0.0460(10) 0.0101(10) -0.0026(9) 0.0268(9)
C4 0.0881(13) 0.0858(15) 0.0494(10) 0.0291(11) 0.0207(10) 0.0330(10)
C5 0.0706(11) 0.0704(12) 0.0559(10) 0.0315(9) 0.0166(9) 0.0281(9)
C6 0.0533(9) 0.0446(9) 0.0408(8) 0.0094(7) 0.0023(7) 0.0167(7)
C7 0.0536(9) 0.0518(10) 0.0594(10) 0.0085(7) 0.0032(8) 0.0277(8)
C8 0.0538(9) 0.0380(8) 0.0411(8) 0.0099(7) 0.0076(7) 0.0181(7)
C9 0.0489(9) 0.0528(10) 0.0709(11) -0.0024(7) -0.0039(8) 0.0354(9)
C10 0.0540(10) 0.0505(10) 0.0702(11) -0.0013(8) 0.0000(8) 0.0375(9)
C11 0.0491(8) 0.0407(8) 0.0413(8) 0.0096(7) 0.0095(7) 0.0183(7)
C12 0.0481(9) 0.0494(9) 0.0481(9) 0.0015(7) 0.0031(7) 0.0239(8)
C13 0.0536(9) 0.0434(9) 0.0515(9) -0.0011(7) 0.0056(7) 0.0251(8)
C14 0.0568(9) 0.0432(9) 0.0421(8) 0.0121(7) 0.0144(7) 0.0198(7)
C15 0.0556(9) 0.0494(9) 0.0468(9) 0.0114(7) 0.0077(7) 0.0239(8)
C16 0.0633(10) 0.0554(11) 0.0463(9) 0.0246(8) 0.0171(8) 0.0230(8)
C17 0.0650(10) 0.0659(12) 0.0482(10) 0.0312(9) 0.0164(8) 0.0267(9)
C18 0.0854(15) 0.1060(17) 0.0697(12) 0.0522(13) 0.0222(11) 0.0510(12)
C19 0.0787(15) 0.128(2) 0.0584(13) 0.0552(14) 0.0019(10) 0.0304(13)
C20 0.0648(12) 0.0965(17) 0.0662(13) 0.0287(11) -0.0040(10) 0.0124(12)
O1 0.0627(7) 0.0467(7) 0.0560(7) 0.0009(5) -0.0054(5) 0.0302(6)
O2 0.0605(7) 0.0568(7) 0.0712(8) 0.0060(6) 0.0086(6) 0.0408(7)
O3 0.0772(9) 0.0687(9) 0.0799(9) 0.0223(7) 0.0166(7) 0.0498(7)
O4 0.0671(8) 0.0683(9) 0.0576(8) 0.0189(7) 0.0014(6) 0.0208(7)

loop_
_atom_type_symbol
_atom_type_description
_atom_type_scat_dispersion_real
_atom_type_scat_dispersion_imag
_atom_type_scat_source
C C 0.0033 0.0016 'International Tables Vol C Tables 4.2.6.8 and 6.1.1.4'
H H 0.0000 0.0000 'International Tables Vol C Tables 4.2.6.8 and 6.1.1.4'
O O 0.0106 0.0060 'International Tables Vol C Tables 4.2.6.8 and 6.1.1.4'

loop_
_geom_angle_atom_site_label_1
_geom_angle_atom_site_label_2
_geom_angle_atom_site_label_3
_geom_angle
C6 C1 C2 121.06(16)
C6 C1 H1 119.5
C2 C1 H1 119.5
C3 C2 C1 119.91(17)
C3 C2 H2 120.0
C1 C2 H2 120.0
C4 C3 C2 119.52(16)
C4 C3 H3 120.2
C2 C3 H3 120.2
C3 C4 C5 120.50(17)
C3 C4 H4 119.8
C5 C4 H4 119.8
C4 C5 C6 120.71(17)
C4 C5 H5 119.6
C6 C5 H5 119.6
C1 C6 C5 118.30(15)
C1 C6 C7 121.80(15)
C5 C6 C7 119.90(15)
O1 C7 C6 107.58(12)
O1 C7 H7A 110.2
C6 C7 H7A 110.2
O1 C7 H7B 110.2
C6 C7 H7B 110.2
H7A C7 H7B 108.5
O1 C8 C9 124.48(14)
O1 C8 C13 116.21(13)
C9 C8 C13 119.29(14)
C10 C9 C8 119.65(15)
C10 C9 H9 120.2
C8 C9 H9 120.2
C9 C10 C11 122.26(15)
C9 C10 H10 118.9
C11 C10 H10 118.9
C10 C11 C12 117.10(14)
C10 C11 C14 119.56(13)
C12 C11 C14 123.34(14)
C13 C12 C11 121.39(14)
C13 C12 H12 119.3
C11 C12 H12 119.3
C12 C13 C8 120.24(14)
C12 C13 H13 119.9
C8 C13 H13 119.9
O2 C14 C15 119.95(14)
O2 C14 C11 116.68(14)
C15 C14 C11 123.37(14)
C14 C15 C16 121.14(15)
C14 C15 H15 119.4
C16 C15 H15 119.4
O3 C16 C15 122.40(16)
O3 C16 C17 116.31(15)
C15 C16 C17 121.28(16)
C18 C17 O4 109.43(17)
C18 C17 C16 133.19(19)
O4 C17 C16 117.37(14)
C17 C18 C19 106.5(2)
C17 C18 H18 126.7
C19 C18 H18 126.7
C20 C19 C18 106.89(19)
C20 C19 H19 126.6
C18 C19 H19 126.6
C19 C20 O4 111.2(2)
C19 C20 H20 124.4
O4 C20 H20 124.4
C8 O1 C7 118.05(11)
C14 O2 H2A 99.0(11)
C16 O3 H2A 95.5(9)
C20 O4 C17 105.94(16)

loop_
_geom_bond_atom_site_label_1
_geom_bond_atom_site_label_2
_geom_bond_distance
C1 C6 1.373(2)
C1 C2 1.381(2)
C1 H1 0.9300
C2 C3 1.371(3)
C2 H2 0.9300
C3 C4 1.369(3)
C3 H3 0.9300
C4 C5 1.373(2)
C4 H4 0.9300
C5 C6 1.382(2)
C5 H5 0.9300
C6 C7 1.489(2)
C7 O1 1.4364(19)
C7 H7A 0.9700
C7 H7B 0.9700
C8 O1 1.3583(17)
C8 C9 1.379(2)
C8 C13 1.386(2)
C9 C10 1.374(2)
C9 H9 0.9300
C10 C11 1.385(2)
C10 H10 0.9300
C11 C12 1.390(2)
C11 C14 1.469(2)
C12 C13 1.373(2)
C12 H12 0.9300
C13 H13 0.9300
C14 O2 1.3000(19)
C14 C15 1.391(2)
C15 C16 1.393(2)
C15 H15 0.9300
C16 O3 1.287(2)
C16 C17 1.456(3)
C17 C18 1.347(2)
C17 O4 1.371(2)
C18 C19 1.408(3)
C18 H18 0.9300
C19 C20 1.318(3)
C19 H19 0.9300
C20 O4 1.352(2)
C20 H20 0.9300
O2 H2A 1.15(3)

loop_
_geom_hbond_atom_site_label_D
_geom_hbond_atom_site_label_H
_geom_hbond_atom_site_label_A
_geom_hbond_distance_DH
_geom_hbond_distance_HA
_geom_hbond_distance_DA
_geom_hbond_angle_DHA
O2 H2A O3 1.15(3) 1.38(3) 2.5030(16) 162(2)

loop_
_geom_torsion_atom_site_label_1
_geom_torsion_atom_site_label_2
_geom_torsion_atom_site_label_3
_geom_torsion_atom_site_label_4
_geom_torsion
C6 C1 C2 C3 0.3(3)
C1 C2 C3 C4 -0.1(3)
C2 C3 C4 C5 0.0(3)
C3 C4 C5 C6 -0.1(3)
C2 C1 C6 C5 -0.4(2)
C2 C1 C6 C7 179.38(15)
C4 C5 C6 C1 0.4(3)
C4 C5 C6 C7 -179.47(17)
C1 C6 C7 O1 -111.01(17)
C5 C6 C7 O1 68.82(19)
O1 C8 C9 C10 179.06(15)
C13 C8 C9 C10 -2.5(3)
C8 C9 C10 C11 0.2(3)
C9 C10 C11 C12 1.7(3)
C9 C10 C11 C14 -178.47(15)
C10 C11 C12 C13 -1.3(2)
C14 C11 C12 C13 178.88(14)
C11 C12 C13 C8 -1.0(2)
O1 C8 C13 C12 -178.53(13)
C9 C8 C13 C12 2.9(2)
C10 C11 C14 O2 1.3(2)
C12 C11 C14 O2 -178.85(14)
C10 C11 C14 C15 -178.45(15)
C12 C11 C14 C15 1.4(2)
O2 C14 C15 C16 -2.1(2)
C11 C14 C15 C16 177.71(14)
C14 C15 C16 O3 2.4(2)
C14 C15 C16 C17 -176.10(14)
O3 C16 C17 C18 -3.0(3)
C15 C16 C17 C18 175.63(18)
O3 C16 C17 O4 178.65(13)
C15 C16 C17 O4 -2.7(2)
O4 C17 C18 C19 0.0(2)
C16 C17 C18 C19 -178.42(17)
C17 C18 C19 C20 0.0(2)
C18 C19 C20 O4 0.0(2)
C9 C8 O1 C7 -8.7(2)
C13 C8 O1 C7 172.83(13)
C6 C7 O1 C8 -171.88(13)
C19 C20 O4 C17 0.0(2)
C18 C17 O4 C20 -0.02(19)
C16 C17 O4 C20 178.72(15)

loop_
_cod_related_entry_id
_cod_related_entry_database
_cod_related_entry_code
1 ChemSpider 26000918
